data_4031154
loop_
_publ_author_name
'R\"ose, Philipp'
'Garcia, Carmen Carlota Magraner'
'P\"unner, Florian'
'Harms, Klaus'
'Hilt, Gerhard'

_publ_section_title
;
 Cobalt-Catalyzed Cross-Benzannulation of Conjugated Enynes and Diynes.
;
_journal_issue 14
_journal_name_full 'The Journal of organic chemistry'
_journal_page_first 7311
_journal_page_last 7316
_journal_paper_doi 10.1021/acs.joc.5b01198
_journal_volume 80
_journal_year 2015
_chemical_formula_moiety 'C31 H22 S'
_chemical_formula_sum 'C31 H22 S'
_chemical_formula_weight 426.54
_chemical_name_common PRB006
_chemical_name_systematic
; 
 ? 
;
_space_group_crystal_system monoclinic
_space_group_IT_number 14
_space_group_name_Hall '-P 2ybc'
_space_group_name_H-M_alt 'P 1 21/c 1'
_symmetry_space_group_name_Hall '-P 2ybc'
_symmetry_space_group_name_H-M 'P 1 21/c 1'
_atom_sites_solution_hydrogens geom
_atom_sites_solution_primary direct
_atom_sites_solution_secondary difmap
_audit_creation_method SHELXL-2013
_cell_angle_alpha 90
_cell_angle_beta 109.6974(12)
_cell_angle_gamma 90
_cell_formula_units_Z 4
_cell_length_a 15.4352(6)
_cell_length_b 11.6815(4)
_cell_length_c 12.8772(5)
_cell_measurement_reflns_used 9715
_cell_measurement_temperature 100(2)
_cell_measurement_theta_max 27.5405
_cell_measurement_theta_min 2.8033
_cell_volume 2185.98(14)
_computing_cell_refinement 'SAINT V8.34A (Bruker AXS Inc., 2013)'
_computing_data_collection 'BRUKER APEX2'
_computing_data_reduction 'SAINT V8.34A (Bruker AXS Inc., 2013)'
_computing_molecular_graphics 'DIAMOND (Crystal Impact)'
_computing_structure_refinement 'SHELXL-2013 (Sheldrick, 2013)'
_computing_structure_solution 'SHELXS-97 (Sheldrick, 2008)'
_diffrn_ambient_temperature 100(2)
_diffrn_detector_area_resol_mean 10.4167
_diffrn_measured_fraction_theta_full 0.999
_diffrn_measured_fraction_theta_max 0.998
_diffrn_measurement_device_type 'Bruker D8 QUEST area detector'
_diffrn_measurement_method '\w and \f scans'
_diffrn_radiation_type MoK\a
_diffrn_radiation_wavelength 0.71073
_diffrn_reflns_av_R_equivalents 0.0284
_diffrn_reflns_av_unetI/netI 0.0119
_diffrn_reflns_laue_measured_fraction_full 0.999
_diffrn_reflns_laue_measured_fraction_max 0.998
_diffrn_reflns_limit_h_max 20
_diffrn_reflns_limit_h_min -16
_diffrn_reflns_limit_k_max 15
_diffrn_reflns_limit_k_min -15
_diffrn_reflns_limit_l_max 16
_diffrn_reflns_limit_l_min -16
_diffrn_reflns_number 57106
_diffrn_reflns_point_group_measured_fraction_full 0.999
_diffrn_reflns_point_group_measured_fraction_max 0.998
_diffrn_reflns_theta_full 25.242
_diffrn_reflns_theta_max 27.565
_diffrn_reflns_theta_min 2.237
_diffrn_source 'microfocus sealed X-ray tube'
_exptl_absorpt_coefficient_mu 0.165
_exptl_absorpt_correction_T_max 0.95
_exptl_absorpt_correction_T_min 0.90
_exptl_absorpt_correction_type numerical
_exptl_absorpt_process_details 'SADABS V2012/1 (Bruker AXS Inc.)'
_exptl_crystal_colour colourless
_exptl_crystal_density_diffrn 1.296
_exptl_crystal_density_method 'not measured'
_exptl_crystal_description block
_exptl_crystal_F_000 896
_exptl_crystal_size_max 0.580
_exptl_crystal_size_mid 0.430
_exptl_crystal_size_min 0.320
_refine_diff_density_max 0.355
_refine_diff_density_min -0.282
_refine_diff_density_rms 0.046
_refine_ls_extinction_method none
_refine_ls_goodness_of_fit_ref 1.052
_refine_ls_hydrogen_treatment constr
_refine_ls_matrix_type full
_refine_ls_number_parameters 290
_refine_ls_number_reflns 5048
_refine_ls_number_restraints 0
_refine_ls_restrained_S_all 1.052
_refine_ls_R_factor_all 0.0368
_refine_ls_R_factor_gt 0.0331
_refine_ls_shift/su_max 0.001
_refine_ls_shift/su_mean 0.000
_refine_ls_structure_factor_coef Fsqd
_refine_ls_weighting_details 'w=1/[\s^2^(Fo^2^)+(0.0377P)^2^+1.2157P] where P=(Fo^2^+2Fc^2^)/3'
_refine_ls_weighting_scheme calc
_refine_ls_wR_factor_gt 0.0817
_refine_ls_wR_factor_ref 0.0843
_reflns_Friedel_coverage 0.000
_reflns_number_gt 4591
_reflns_number_total 5048
_reflns_threshold_expression 'I > 2\s(I)'
_cod_data_source_file jo5b01198_si_001.cif
_cod_data_source_block prb006_0m
_cod_depositor_comments 'Adding full bibliography for 4031154.cif.'
_cod_database_code 4031154
_shelx_space_group_comment
; 
The symmetry employed for this shelxl refinement is uniquely defined 
by the following loop, which should always be used as a source of 
symmetry information in preference to the above space-group names. 
They are only intended as comments. 
;
_shelx_estimated_absorpt_t_min 0.910
_shelx_estimated_absorpt_t_max 0.949
_shelxl_version_number 2013-4

loop_
_space_group_symop_operation_xyz
'x, y, z'
'-x, y+1/2, -z+1/2'
'-x, -y, -z'
'x, -y-1/2, z-1/2'

loop_
_atom_site_label
_atom_site_type_symbol
_atom_site_fract_x
_atom_site_fract_y
_atom_site_fract_z
_atom_site_U_iso_or_equiv
_atom_site_adp_type
_atom_site_occupancy
_atom_site_site_symmetry_order
_atom_site_calc_flag
_atom_site_refinement_flags_posn
_atom_site_refinement_flags_adp
C2 C 0.15577(7) 0.81782(10) 0.50279(9) 0.0143(2) Uani 1 1 d . .
C3 C 0.15692(7) 0.83182(9) 0.39739(9) 0.0131(2) Uani 1 1 d . .
C4 C 0.21277(7) 0.74831(10) 0.36883(9) 0.0140(2) Uani 1 1 d . .
H4 H 0.2220 0.7472 0.2996 0.017 Uiso 1 1 calc R U
C5 C 0.25158(7) 0.67026(10) 0.45020(9) 0.0140(2) Uani 1 1 d . .
C6 C 0.11036(8) 0.88860(10) 0.56684(10) 0.0190(2) Uani 1 1 d . .
H6A H 0.0788 0.9536 0.5218 0.028 Uiso 1 1 calc R U
H6B H 0.1570 0.9169 0.6343 0.028 Uiso 1 1 calc R U
H6C H 0.0655 0.8416 0.5863 0.028 Uiso 1 1 calc R U
C7 C 0.10026(7) 0.91758(9) 0.31846(9) 0.0129(2) Uani 1 1 d . .
C8 C 0.14006(7) 0.99717(9) 0.26529(9) 0.0123(2) Uani 1 1 d . .
C9 C 0.08348(7) 1.07688(9) 0.18989(9) 0.0129(2) Uani 1 1 d . .
C10 C -0.01155(8) 1.07341(10) 0.16752(9) 0.0148(2) Uani 1 1 d . .
H10 H -0.0501 1.1259 0.1161 0.018 Uiso 1 1 calc R U
C11 C -0.05062(7) 0.99459(10) 0.21916(9) 0.0157(2) Uani 1 1 d . .
H11 H -0.1154 0.9931 0.2027 0.019 Uiso 1 1 calc R U
C12 C 0.00504(8) 0.91783(10) 0.29487(9) 0.0151(2) Uani 1 1 d . .
H12 H -0.0219 0.8649 0.3310 0.018 Uiso 1 1 calc R U
C13 C 0.23779(8) 0.99738(9) 0.28788(9) 0.0134(2) Uani 1 1 d . .
C14 C 0.31903(8) 0.99984(10) 0.30507(9) 0.0148(2) Uani 1 1 d . .
C15 C 0.41649(7) 1.01262(10) 0.32997(9) 0.0145(2) Uani 1 1 d . .
C16 C 0.47752(8) 0.92371(10) 0.37871(9) 0.0168(2) Uani 1 1 d . .
H16 H 0.4545 0.8508 0.3892 0.020 Uiso 1 1 calc R U
C17 C 0.57179(8) 0.94248(11) 0.41164(10) 0.0188(2) Uani 1 1 d . .
H17 H 0.6131 0.8822 0.4449 0.023 Uiso 1 1 calc R U
C18 C 0.60617(8) 1.04858(11) 0.39640(10) 0.0198(2) Uani 1 1 d . .
H18 H 0.6707 1.0612 0.4208 0.024 Uiso 1 1 calc R U
C19 C 0.54612(8) 1.13620(11) 0.34543(10) 0.0189(2) Uani 1 1 d . .
H19 H 0.5696 1.2083 0.3335 0.023 Uiso 1 1 calc R U
C20 C 0.45160(8) 1.11836(10) 0.31177(9) 0.0167(2) Uani 1 1 d . .
H20 H 0.4107 1.1782 0.2763 0.020 Uiso 1 1 calc R U
C21 C 0.12211(7) 1.16459(9) 0.13399(9) 0.0135(2) Uani 1 1 d . .
C22 C 0.08511(8) 1.17735(10) 0.01953(9) 0.0170(2) Uani 1 1 d . .
H22 H 0.0368 1.1283 -0.0221 0.020 Uiso 1 1 calc R U
C23 C 0.11843(8) 1.26120(11) -0.03403(10) 0.0209(2) Uani 1 1 d . .
H23 H 0.0933 1.2684 -0.1120 0.025 Uiso 1 1 calc R U
C24 C 0.18806(8) 1.33419(11) 0.02592(10) 0.0209(2) Uani 1 1 d . .
H24 H 0.2107 1.3914 -0.0107 0.025 Uiso 1 1 calc R U
C25 C 0.22482(8) 1.32329(10) 0.14022(10) 0.0188(2) Uani 1 1 d . .
H25 H 0.2721 1.3737 0.1816 0.023 Uiso 1 1 calc R U
C26 C 0.19243(8) 1.23885(10) 0.19381(9) 0.0156(2) Uani 1 1 d . .
H26 H 0.2182 1.2315 0.2717 0.019 Uiso 1 1 calc R U
C27 C 0.30779(7) 0.56928(9) 0.44846(9) 0.0146(2) Uani 1 1 d . .
C28 C 0.35913(8) 0.56412(10) 0.37718(10) 0.0188(2) Uani 1 1 d . .
H28 H 0.3578 0.6267 0.3296 0.023 Uiso 1 1 calc R U
C29 C 0.41193(9) 0.46853(11) 0.37541(10) 0.0225(3) Uani 1 1 d . .
H29 H 0.4466 0.4661 0.3269 0.027 Uiso 1 1 calc R U
C30 C 0.41426(9) 0.37658(11) 0.44437(10) 0.0238(3) Uani 1 1 d . .
H30 H 0.4507 0.3113 0.4435 0.029 Uiso 1 1 calc R U
C31 C 0.36326(10) 0.38028(11) 0.51466(11) 0.0247(3) Uani 1 1 d . .
H31 H 0.3645 0.3171 0.5616 0.030 Uiso 1 1 calc R U
C32 C 0.31033(9) 0.47566(10) 0.51692(10) 0.0205(2) Uani 1 1 d . .
H32 H 0.2756 0.4773 0.5654 0.025 Uiso 1 1 calc R U
S1 S 0.22151(2) 0.70114(2) 0.56546(2) 0.01473(8) Uani 1 1 d . .

loop_
_atom_site_aniso_label
_atom_site_aniso_U_11
_atom_site_aniso_U_22
_atom_site_aniso_U_33
_atom_site_aniso_U_23
_atom_site_aniso_U_13
_atom_site_aniso_U_12
C2 0.0124(5) 0.0147(5) 0.0159(5) 0.0000(4) 0.0047(4) -0.0010(4)
C3 0.0114(5) 0.0128(5) 0.0148(5) -0.0002(4) 0.0041(4) -0.0023(4)
C4 0.0134(5) 0.0155(5) 0.0136(5) 0.0000(4) 0.0051(4) -0.0012(4)
C5 0.0132(5) 0.0150(5) 0.0140(5) -0.0006(4) 0.0051(4) -0.0019(4)
C6 0.0206(6) 0.0193(6) 0.0196(5) -0.0012(4) 0.0101(5) 0.0011(5)
C7 0.0133(5) 0.0126(5) 0.0128(5) -0.0016(4) 0.0043(4) -0.0004(4)
C8 0.0121(5) 0.0128(5) 0.0121(5) -0.0026(4) 0.0042(4) -0.0003(4)
C9 0.0140(5) 0.0125(5) 0.0123(5) -0.0020(4) 0.0044(4) -0.0002(4)
C10 0.0137(5) 0.0150(5) 0.0147(5) -0.0002(4) 0.0034(4) 0.0020(4)
C11 0.0108(5) 0.0184(5) 0.0178(5) -0.0017(4) 0.0048(4) 0.0001(4)
C12 0.0144(5) 0.0157(5) 0.0162(5) -0.0001(4) 0.0063(4) -0.0021(4)
C13 0.0158(5) 0.0120(5) 0.0125(5) 0.0002(4) 0.0049(4) 0.0005(4)
C14 0.0162(5) 0.0144(5) 0.0141(5) -0.0001(4) 0.0055(4) 0.0005(4)
C15 0.0125(5) 0.0179(5) 0.0135(5) -0.0025(4) 0.0050(4) -0.0002(4)
C16 0.0163(5) 0.0165(5) 0.0186(5) -0.0009(4) 0.0071(4) 0.0005(4)
C17 0.0142(5) 0.0226(6) 0.0195(6) -0.0008(4) 0.0055(4) 0.0049(4)
C18 0.0118(5) 0.0271(6) 0.0211(6) -0.0048(5) 0.0064(4) -0.0012(5)
C19 0.0174(5) 0.0195(6) 0.0217(6) -0.0031(5) 0.0090(4) -0.0041(4)
C20 0.0158(5) 0.0168(5) 0.0176(5) -0.0005(4) 0.0058(4) 0.0012(4)
C21 0.0128(5) 0.0126(5) 0.0163(5) 0.0010(4) 0.0063(4) 0.0028(4)
C22 0.0161(5) 0.0182(5) 0.0164(5) -0.0005(4) 0.0050(4) 0.0005(4)
C23 0.0203(6) 0.0258(6) 0.0169(5) 0.0049(5) 0.0067(5) 0.0019(5)
C24 0.0183(6) 0.0206(6) 0.0257(6) 0.0087(5) 0.0099(5) 0.0013(5)
C25 0.0146(5) 0.0165(5) 0.0243(6) 0.0010(4) 0.0053(5) -0.0007(4)
C26 0.0143(5) 0.0156(5) 0.0164(5) 0.0002(4) 0.0042(4) 0.0018(4)
C27 0.0134(5) 0.0142(5) 0.0143(5) -0.0012(4) 0.0022(4) -0.0005(4)
C28 0.0196(6) 0.0198(6) 0.0174(5) 0.0016(4) 0.0067(4) 0.0021(5)
C29 0.0222(6) 0.0259(6) 0.0192(6) -0.0030(5) 0.0070(5) 0.0057(5)
C30 0.0272(6) 0.0189(6) 0.0209(6) -0.0043(5) 0.0024(5) 0.0075(5)
C31 0.0338(7) 0.0150(6) 0.0235(6) 0.0029(5) 0.0072(5) 0.0038(5)
C32 0.0248(6) 0.0176(6) 0.0207(6) 0.0015(4) 0.0095(5) 0.0005(5)
S1 0.01653(14) 0.01564(14) 0.01243(13) 0.00159(9) 0.00540(10) 0.00113(10)

loop_
_atom_type_symbol
_atom_type_description
_atom_type_scat_dispersion_real
_atom_type_scat_dispersion_imag
_atom_type_scat_source
C C 0.0033 0.0016 'International Tables Vol C Tables 4.2.6.8 and 6.1.1.4'
H H 0.0000 0.0000 'International Tables Vol C Tables 4.2.6.8 and 6.1.1.4'
S S 0.1246 0.1234 'International Tables Vol C Tables 4.2.6.8 and 6.1.1.4'

loop_
_geom_angle_atom_site_label_1
_geom_angle_atom_site_label_2
_geom_angle_atom_site_label_3
_geom_angle
C3 C2 C6 129.99(10)
C3 C2 S1 110.76(8)
C6 C2 S1 119.22(8)
C2 C3 C4 112.51(10)
C2 C3 C7 123.81(10)
C4 C3 C7 123.49(10)
C5 C4 C3 113.88(10)
C5 C4 H4 123.1
C3 C4 H4 123.1
C4 C5 C27 129.27(10)
C4 C5 S1 110.05(8)
C27 C5 S1 120.63(8)
C2 C6 H6A 109.5
C2 C6 H6B 109.5
H6A C6 H6B 109.5
C2 C6 H6C 109.5
H6A C6 H6C 109.5
H6B C6 H6C 109.5
C12 C7 C8 119.40(10)
C12 C7 C3 118.97(10)
C8 C7 C3 121.62(10)
C7 C8 C9 119.82(10)
C7 C8 C13 120.11(10)
C9 C8 C13 120.07(10)
C10 C9 C8 119.01(10)
C10 C9 C21 118.98(10)
C8 C9 C21 122.01(10)
C11 C10 C9 121.09(10)
C11 C10 H10 119.5
C9 C10 H10 119.5
C10 C11 C12 119.95(10)
C10 C11 H11 120.0
C12 C11 H11 120.0
C11 C12 C7 120.71(10)
C11 C12 H12 119.6
C7 C12 H12 119.6
C14 C13 C8 178.40(12)
C13 C14 C15 174.91(12)
C20 C15 C16 119.30(10)
C20 C15 C14 119.33(10)
C16 C15 C14 121.24(10)
C17 C16 C15 119.79(11)
C17 C16 H16 120.1
C15 C16 H16 120.1
C18 C17 C16 120.59(11)
C18 C17 H17 119.7
C16 C17 H17 119.7
C17 C18 C19 119.94(11)
C17 C18 H18 120.0
C19 C18 H18 120.0
C18 C19 C20 120.00(11)
C18 C19 H19 120.0
C20 C19 H19 120.0
C19 C20 C15 120.32(11)
C19 C20 H20 119.8
C15 C20 H20 119.8
C22 C21 C26 118.66(10)
C22 C21 C9 119.72(10)
C26 C21 C9 121.56(10)
C23 C22 C21 120.63(11)
C23 C22 H22 119.7
C21 C22 H22 119.7
C24 C23 C22 120.24(11)
C24 C23 H23 119.9
C22 C23 H23 119.9
C23 C24 C25 119.72(11)
C23 C24 H24 120.1
C25 C24 H24 120.1
C26 C25 C24 120.19(11)
C26 C25 H25 119.9
C24 C25 H25 119.9
C25 C26 C21 120.55(11)
C25 C26 H26 119.7
C21 C26 H26 119.7
C32 C27 C28 118.54(11)
C32 C27 C5 120.68(10)
C28 C27 C5 120.78(10)
C29 C28 C27 120.69(11)
C29 C28 H28 119.7
C27 C28 H28 119.7
C30 C29 C28 120.11(12)
C30 C29 H29 119.9
C28 C29 H29 119.9
C31 C30 C29 119.76(12)
C31 C30 H30 120.1
C29 C30 H30 120.1
C30 C31 C32 120.44(12)
C30 C31 H31 119.8
C32 C31 H31 119.8
C31 C32 C27 120.46(12)
C31 C32 H32 119.8
C27 C32 H32 119.8
C2 S1 C5 92.79(5)

loop_
_geom_bond_atom_site_label_1
_geom_bond_atom_site_label_2
_geom_bond_distance
C2 C3 1.3731(15)
C2 C6 1.4984(15)
C2 S1 1.7283(11)
C3 C4 1.4296(15)
C3 C7 1.4839(15)
C4 C5 1.3657(15)
C4 H4 0.9500
C5 C27 1.4690(15)
C5 S1 1.7357(11)
C6 H6A 0.9800
C6 H6B 0.9800
C6 H6C 0.9800
C7 C12 1.3970(15)
C7 C8 1.4121(15)
C8 C9 1.4146(15)
C8 C13 1.4368(15)
C9 C10 1.3969(15)
C9 C21 1.4876(15)
C10 C11 1.3870(16)
C10 H10 0.9500
C11 C12 1.3884(16)
C11 H11 0.9500
C12 H12 0.9500
C13 C14 1.1979(16)
C14 C15 1.4362(15)
C15 C20 1.4000(16)
C15 C16 1.4006(16)
C16 C17 1.3891(16)
C16 H16 0.9500
C17 C18 1.3879(18)
C17 H17 0.9500
C18 C19 1.3883(17)
C18 H18 0.9500
C19 C20 1.3906(16)
C19 H19 0.9500
C20 H20 0.9500
C21 C22 1.3976(15)
C21 C26 1.4001(16)
C22 C23 1.3924(17)
C22 H22 0.9500
C23 C24 1.3851(18)
C23 H23 0.9500
C24 C25 1.3933(17)
C24 H24 0.9500
C25 C26 1.3899(16)
C25 H25 0.9500
C26 H26 0.9500
C27 C32 1.3969(16)
C27 C28 1.4017(16)
C28 C29 1.3872(17)
C28 H28 0.9500
C29 C30 1.3864(19)
C29 H29 0.9500
C30 C31 1.3861(19)
C30 H30 0.9500
C31 C32 1.3876(17)
C31 H31 0.9500
C32 H32 0.9500

loop_
_geom_torsion_atom_site_label_1
_geom_torsion_atom_site_label_2
_geom_torsion_atom_site_label_3
_geom_torsion_atom_site_label_4
_geom_torsion
C6 C2 C3 C4 176.83(11)
S1 C2 C3 C4 -0.99(12)
C6 C2 C3 C7 -8.13(19)
S1 C2 C3 C7 174.05(8)
C2 C3 C4 C5 1.57(14)
C7 C3 C4 C5 -173.48(10)
C3 C4 C5 C27 175.95(11)
C3 C4 C5 S1 -1.38(12)
C2 C3 C7 C12 -54.96(15)
C4 C3 C7 C12 119.54(12)
C2 C3 C7 C8 126.27(12)
C4 C3 C7 C8 -59.23(15)
C12 C7 C8 C9 0.69(15)
C3 C7 C8 C9 179.46(10)
C12 C7 C8 C13 -179.44(10)
C3 C7 C8 C13 -0.68(16)
C7 C8 C9 C10 -1.48(15)
C13 C8 C9 C10 178.66(10)
C7 C8 C9 C21 178.28(10)
C13 C8 C9 C21 -1.58(16)
C8 C9 C10 C11 0.98(16)
C21 C9 C10 C11 -178.79(10)
C9 C10 C11 C12 0.31(17)
C10 C11 C12 C7 -1.13(17)
C8 C7 C12 C11 0.62(16)
C3 C7 C12 C11 -178.18(10)
C20 C15 C16 C17 2.12(17)
C14 C15 C16 C17 -173.70(10)
C15 C16 C17 C18 -0.18(17)
C16 C17 C18 C19 -1.56(18)
C17 C18 C19 C20 1.35(18)
C18 C19 C20 C15 0.61(17)
C16 C15 C20 C19 -2.34(17)
C14 C15 C20 C19 173.56(10)
C10 C9 C21 C22 -50.62(15)
C8 C9 C21 C22 129.62(11)
C10 C9 C21 C26 126.49(12)
C8 C9 C21 C26 -53.27(15)
C26 C21 C22 C23 0.89(17)
C9 C21 C22 C23 178.08(11)
C21 C22 C23 C24 -0.87(18)
C22 C23 C24 C25 0.10(19)
C23 C24 C25 C26 0.63(18)
C24 C25 C26 C21 -0.60(18)
C22 C21 C26 C25 -0.16(17)
C9 C21 C26 C25 -177.29(10)
C4 C5 C27 C32 -153.47(12)
S1 C5 C27 C32 23.61(15)
C4 C5 C27 C28 25.75(18)
S1 C5 C27 C28 -157.17(9)
C32 C27 C28 C29 -0.56(17)
C5 C27 C28 C29 -179.79(11)
C27 C28 C29 C30 0.13(19)
C28 C29 C30 C31 0.34(19)
C29 C30 C31 C32 -0.4(2)
C30 C31 C32 C27 -0.05(19)
C28 C27 C32 C31 0.52(18)
C5 C27 C32 C31 179.75(11)
C3 C2 S1 C5 0.19(9)
C6 C2 S1 C5 -177.90(9)
C4 C5 S1 C2 0.69(9)
C27 C5 S1 C2 -176.91(9)
